data_4350664
loop_
_publ_author_name
'Anwar, Muhammad U.'
'Dawe, Louise N.'
'Parsons, Stewart R.'
'Tandon, Santokh S.'
'Thompson, Laurence K.'
'Dey, Subrata K.'
'Mereacre, Valeriu'
'Reiff, William M.'
'Bunge, Scott D.'

_publ_section_title
;
 Oligonuclear Fe complexes (Fe, Fe4, Fe6, Fe9) derived from tritopic
 pyridine bis-hydrazone ligands-structural, magnetic, and M\"ossbauer
 studies.
;
_journal_issue 9
_journal_name_full 'Inorganic chemistry'
_journal_page_first 4655
_journal_page_last 4668
_journal_paper_doi 10.1021/ic500348k
_journal_volume 53
_journal_year 2014
_chemical_formula_moiety 'C114 H84 Cl6 Fe6.85 N54 O12, 8(Cl O4), 5(C H4 O), 4.5(C2 H3 N)'
_chemical_formula_sum 'C128 H117.5 Cl14 Fe6.86 N58.5 O49'
_chemical_formula_weight 4138.65
_space_group_crystal_system tetragonal
_space_group_IT_number 86
_space_group_name_Hall '-P 4bc'
_space_group_name_H-M_alt 'P 42/n :2'
_atom_sites_solution_hydrogens geom
_atom_sites_solution_primary direct
_atom_sites_solution_secondary difmap
_audit_creation_date 2013-08-26
_audit_creation_method
;
  Olex2 1.2
  (compiled Apr 23 2013 17:54:37, GUI svn.r4466)
;
_cell_angle_alpha 90
_cell_angle_beta 90
_cell_angle_gamma 90
_cell_formula_units_Z 2
_cell_length_a 20.116(2)
_cell_length_b 20.116(2)
_cell_length_c 21.630(2)
_cell_measurement_reflns_used 35089
_cell_measurement_temperature 153(2)
_cell_measurement_theta_max 30.9874
_cell_measurement_theta_min 2.0247
_cell_volume 8752.7(15)
_computing_cell_refinement 'CrystalClear (Rigaku/MSC Inc., 2005)'
_computing_data_collection 'CrystalClear (Rigaku/MSC Inc., 2005)'
_computing_data_reduction 'CrystalClear (Rigaku/MSC Inc., 2005)'
_computing_molecular_graphics
;
O. V. Dolomanov, L. J. Bourhis, R. J. Gildea, J. A. K. Howard and H. Puschmann,
OLEX2: a complete structure solution, refinement and analysis program.
J. Appl. Cryst. (2009). 42, 339-341.
;
_computing_publication_material
;
O. V. Dolomanov, L. J. Bourhis, R. J. Gildea, J. A. K. Howard and H. Puschmann,
OLEX2: a complete structure solution, refinement and analysis program.
J. Appl. Cryst. (2009). 42, 339-341.
;
_computing_structure_refinement 'SHELXL-2013 (Sheldrick, 2013)'
_computing_structure_solution 'SHELXS-97 (Sheldrick, 2013)'
_diffrn_ambient_temperature 153(2)
_diffrn_detector_area_resol_mean 14.63
_diffrn_measured_fraction_theta_full 0.974
_diffrn_measured_fraction_theta_max 0.999
_diffrn_measurement_device_type 'Rigaku Saturn'
_diffrn_measurement_method \w
_diffrn_radiation_type MoK\a
_diffrn_radiation_wavelength 0.7107
_diffrn_reflns_av_R_equivalents 0.0420
_diffrn_reflns_av_unetI/netI 0.0207
_diffrn_reflns_Laue_measured_fraction_full 0.974
_diffrn_reflns_Laue_measured_fraction_max 0.999
_diffrn_reflns_limit_h_max 23
_diffrn_reflns_limit_h_min -23
_diffrn_reflns_limit_k_max 21
_diffrn_reflns_limit_k_min -23
_diffrn_reflns_limit_l_max 25
_diffrn_reflns_limit_l_min -18
_diffrn_reflns_number 68990
_diffrn_reflns_point_group_measured_fraction_full 0.974
_diffrn_reflns_point_group_measured_fraction_max 0.999
_diffrn_reflns_theta_full 25.241
_diffrn_reflns_theta_max 24.997
_diffrn_reflns_theta_min 2.025
_diffrn_source 'fine-focus sealed tube'
_exptl_absorpt_coefficient_mu 0.862
_exptl_absorpt_correction_T_max 0.8024
_exptl_absorpt_correction_T_min 0.7064
_exptl_absorpt_correction_type numerical
_exptl_absorpt_process_details 'T. Higashi, 2000'
_exptl_crystal_colour Black
_exptl_crystal_density_diffrn 1.570
_exptl_crystal_description Prism
_exptl_crystal_F_000 4207
_exptl_crystal_size_max 0.445
_exptl_crystal_size_mid 0.392
_exptl_crystal_size_min 0.351
_refine_diff_density_max 1.704
_refine_diff_density_min -1.073
_refine_diff_density_rms 0.139
_refine_ls_extinction_method none
_refine_ls_goodness_of_fit_ref 1.099
_refine_ls_hydrogen_treatment constr
_refine_ls_matrix_type full
_refine_ls_number_parameters 635
_refine_ls_number_reflns 7707
_refine_ls_number_restraints 102
_refine_ls_restrained_S_all 1.153
_refine_ls_R_factor_all 0.0991
_refine_ls_R_factor_gt 0.0972
_refine_ls_shift/su_max 0.000
_refine_ls_shift/su_mean 0.000
_refine_ls_structure_factor_coef Fsqd
_refine_ls_weighting_details 'w=1/[\s^2^(Fo^2^)+(0.1771P)^2^+23.7770P] where P=(Fo^2^+2Fc^2^)/3'
_refine_ls_weighting_scheme calc
_refine_ls_wR_factor_gt 0.2810
_refine_ls_wR_factor_ref 0.2834
_reflns_Friedel_coverage 0.000
_reflns_number_gt 7424
_reflns_number_total 7707
_reflns_threshold_expression 'I > 2\s(I)'
_cod_data_source_file ic500348k_si_002.cif
_cod_data_source_block Complex_4a
_cod_depositor_comments
;
The following automatic conversions were performed:

data item '_exptl_absorpt_correction_type' value 'Numerical' was
changed to 'numerical' in accordance with the
/home/saulius/struct/COD-crude-data/automatic-downloads/DataCite-retrospective/ACS/depositions/lib/dictionaries/cif_core.dic
dictionary named 'cif_core.dic' version 2.4.2 last updated on
2011-04-26.

Automatic conversion script
Id: cif_fix_values 6909 2019-04-08 15:41:33Z antanas 
;
_cod_original_cell_volume 8752(2)
_cod_original_sg_symbol_H-M 'P 42/n'
_cod_original_formula_sum 'C128 H117.50 Cl14 Fe6.86 N58.50 O49'
_cod_database_code 4350664
_olex2_refinement_description
;
1. Fixed Uiso
 At 1.2 times of:
  All C(H) groups, {H30A,H30B,H30C} of C30, All N(H,H) groups
 At 1.5 times of:
  {H31A,H31B,H31C} of C31
2. Uiso/Uaniso restraints and constraints
C24 \\sim C23 \\sim C22 \\sim C21 \\sim C20 \\sim N10: within 1.7A 
with sigma of 0.008 and sigma for terminal atoms of 0.016
Cl5 \\sim Cl4 \\sim O9 \\sim O8 \\sim O10 \\sim O11 \\sim O12 
\\sim O14: within 1.7A with sigma of 0.008 and sigma for terminal 
atoms of 0.016
O16 \\sim C35: within 1.7A with sigma of 0.004 and sigma for terminal 
atoms of 0.008
N15 \\sim C32 \\sim C31: within 1.7A with sigma of 0.004 and sigma for 
terminal atoms of 0.008
Uanis(O14) \\sim Ueq: with sigma of 0.001 and sigma for terminal atoms 
of 0.002
3. Others
 Sof(Cl5)=Sof(O12)=Sof(O14)=1-FVAR(1)
 Sof(Cl4)=Sof(O8)=Sof(O9)=FVAR(1)
 Fixed Sof: O16(0.25) C35(0.25) N15(0.75) N16(0.375) C31(0.75) H31A(0.75)
 H31B(0.75) H31C(0.75) C32(0.75) C33(0.375) C34(0.375)
4.a Me refined with riding coordinates:
 C30(H30A,H30B,H30C)
4.b Aromatic/amide H refined with riding coordinates:
 C1(H1), C2(H2), C3(H3), C4(H4), C9(H9), C11(H11), C16(H16), C17(H17),
 C18(H18), C19(H19), C20(H20), C21(H21), C22(H22), C23(H23), C28(H28)
4.c X=CH2 refined with riding coordinates:
 N2(H2A,H2B), N8(H8A,H8B), N11(H11A,H11B)
4.d Idealised Me refined as rotating group:
 C31(H31A,H31B,H31C)
;
_shelx_estimated_absorpt_t_max 0.752
_shelx_estimated_absorpt_t_min 0.700
_shelx_space_group_comment
;
The symmetry employed for this shelxl refinement is uniquely defined
by the following loop, which should always be used as a source of
symmetry information in preference to the above space-group names.
They are only intended as comments.
;
_shelxl_version_number 2013-4

loop_
_space_group_symop_operation_xyz
'x, y, z'
'-y, x+1/2, z+1/2'
'-x+1/2, -y+1/2, z'
'y+1/2, -x, z+1/2'
'-x, -y, -z'
'y, -x-1/2, -z-1/2'
'x-1/2, y-1/2, -z'
'-y-1/2, x, -z-1/2'

loop_
_atom_site_label
_atom_site_type_symbol
_atom_site_fract_x
_atom_site_fract_y
_atom_site_fract_z
_atom_site_U_iso_or_equiv
_atom_site_adp_type
_atom_site_occupancy
_atom_site_site_symmetry_order
_atom_site_calc_flag
_atom_site_refinement_flags_posn
_atom_site_refinement_flags_adp
_atom_site_refinement_flags_occupancy
_atom_site_disorder_assembly
_atom_site_disorder_group
Fe1 Fe 0.76807(4) 0.48475(4) 0.21580(3) 0.0386(3) Uani 1 1 d . . . . .
Fe2 Fe 0.62962(8) 0.60226(8) 0.27729(7) 0.0367(7) Uani 0.464(4) 1 d . . . . .
Fe3 Fe 0.7500 0.7500 0.2500 0.0329(4) Uani 1 4 d S T P . .
Cl1 Cl 0.69044(9) 0.58189(9) 0.56826(8) 0.0647(5) Uani 1 1 d . . . . .
Cl2 Cl 0.7500 0.7500 -0.04902(10) 0.0685(7) Uani 1 2 d S T P . .
Cl3 Cl 0.41420(9) 0.40443(8) 0.04786(8) 0.0593(5) Uani 1 1 d . . . . .
Cl4 Cl 0.1377(3) 0.5986(3) 0.04918(19) 0.1071(17) Uani 0.545(6) 1 d . U P A 1
O8 O 0.0611(10) 0.5984(10) 0.0252(7) 0.145(5) Uani 0.545(6) 1 d . U P A 1
O9 O 0.1824(9) 0.6332(9) 0.0078(6) 0.123(4) Uani 0.545(6) 1 d . U P A 1
Cl5 Cl 0.2125(4) 0.5594(5) 0.0888(4) 0.145(3) Uani 0.455(6) 1 d . U P A 2
O12 O 0.2456(12) 0.5969(13) 0.0407(10) 0.154(5) Uani 0.455(6) 1 d . U P A 2
O14 O 0.2794(7) 0.5249(7) 0.1301(6) 0.084(4) Uani 0.455(6) 1 d . U P A 2
O1 O 0.7194(2) 0.53640(19) 0.28001(17) 0.0439(9) Uani 1 1 d . . . . .
O2 O 0.55759(19) 0.67414(18) 0.31718(17) 0.0420(8) Uani 1 1 d . . . . .
O3 O 0.68363(17) 0.67901(18) 0.22776(17) 0.0389(8) Uani 1 1 d . . . . .
O4 O 0.4376(3) 0.4710(3) 0.0498(3) 0.0883(18) Uani 1 1 d . . . . .
O5 O 0.4328(4) 0.3702(3) 0.1024(3) 0.094(2) Uani 1 1 d . . . . .
O6 O 0.4423(3) 0.3720(3) -0.0061(3) 0.0785(15) Uani 1 1 d . . . . .
O7 O 0.3433(3) 0.4050(3) 0.0411(3) 0.0752(15) Uani 1 1 d . . . . .
O10 O 0.1725(7) 0.5167(7) 0.0567(6) 0.193(4) Uani 1 1 d . U . . .
O11 O 0.1550(5) 0.6098(6) 0.1084(4) 0.148(2) Uani 1 1 d . U . . .
O15 O 0.4158(2) 0.6350(2) 0.0151(2) 0.0588(11) Uani 1 1 d . . . . .
O16 O 0.7500 0.2500 0.1155(8) 0.071(3) Uani 0.5 2 d S TU P . .
C35 C 0.7147(16) 0.2760(15) 0.1432(16) 0.069(4) Uani 0.25 1 d . U P . .
N1 N 0.8409(2) 0.4104(2) 0.1917(2) 0.0437(10) Uani 1 1 d . . . . .
N2 N 0.8750(2) 0.3800(2) 0.3525(2) 0.0468(11) Uani 1 1 d . . . . .
H2A H 0.8615 0.3957 0.3883 0.056 Uiso 1 1 calc R U . . .
H2B H 0.9050 0.3482 0.3512 0.056 Uiso 1 1 calc R U . . .
N3 N 0.8054(2) 0.4514(2) 0.2973(2) 0.0392(10) Uani 1 1 d . . . . .
N4 N 0.7802(2) 0.4780(2) 0.3524(2) 0.0403(10) Uani 1 1 d . . . . .
N5 N 0.6543(2) 0.6016(2) 0.3648(2) 0.0384(10) Uani 1 1 d . . . . .
N6 N 0.5431(2) 0.7288(2) 0.4094(2) 0.0399(10) Uani 1 1 d . . . . .
N7 N 0.5006(2) 0.7654(2) 0.3711(2) 0.0394(10) Uani 1 1 d . . . . .
N8 N 0.4703(3) 0.8330(3) 0.4533(2) 0.0517(12) Uani 1 1 d . . . . .
H8A H 0.4975 0.8123 0.4788 0.062 Uiso 1 1 calc R U . . .
H8B H 0.4459 0.8663 0.4667 0.062 Uiso 1 1 calc R U . . .
N9 N 0.4204(2) 0.8168(2) 0.2949(2) 0.0426(10) Uani 1 1 d . . . . .
N10 N 0.5439(4) 0.5192(4) 0.2856(3) 0.0810(17) Uani 1 1 d . U . . .
N11 N 0.5269(2) 0.5484(3) 0.1230(3) 0.0526(12) Uani 1 1 d . . . . .
H11A H 0.5461 0.5718 0.0936 0.063 Uiso 1 1 calc R U . . .
H11B H 0.4940 0.5213 0.1139 0.063 Uiso 1 1 calc R U . . .
N12 N 0.5961(2) 0.5933(2) 0.1962(2) 0.0439(11) Uani 1 1 d . . . . .
N13 N 0.6270(2) 0.6272(2) 0.1479(2) 0.0442(11) Uani 1 1 d . . . . .
N14 N 0.7500 0.7500 0.1552(3) 0.0328(12) Uani 1 2 d S T P . .
N15 N 0.2505(5) 0.4229(7) 0.2719(6) 0.105(3) Uani 0.75 1 d . U P . .
N16 N 0.2500 0.7500 0.2233(10) 0.106(5) Uani 0.75 2 d S T P . .
C1 C 0.8599(3) 0.3955(3) 0.1342(3) 0.0524(14) Uani 1 1 d . . . . .
H1 H 0.8377 0.4166 0.1008 0.063 Uiso 1 1 calc R U . . .
C2 C 0.9098(4) 0.3515(3) 0.1209(3) 0.0568(16) Uani 1 1 d . . . . .
H2 H 0.9219 0.3427 0.0793 0.068 Uiso 1 1 calc R U . . .
C3 C 0.9424(3) 0.3200(3) 0.1692(3) 0.0578(16) Uani 1 1 d . . . . .
H3 H 0.9771 0.2891 0.1614 0.069 Uiso 1 1 calc R U . . .
C4 C 0.9229(3) 0.3349(3) 0.2303(3) 0.0493(13) Uani 1 1 d . . . . .
H4 H 0.9439 0.3140 0.2645 0.059 Uiso 1 1 calc R U . . .
C5 C 0.8725(3) 0.3807(3) 0.2392(3) 0.0417(12) Uani 1 1 d . . . . .
C6 C 0.8503(3) 0.4041(2) 0.3009(3) 0.0392(11) Uani 1 1 d . . . . .
C7 C 0.7359(3) 0.5221(2) 0.3378(3) 0.0396(11) Uani 1 1 d . . . . .
C8 C 0.7003(2) 0.5592(2) 0.3864(3) 0.0380(11) Uani 1 1 d . . . . .
C9 C 0.7136(3) 0.5520(3) 0.4489(3) 0.0448(13) Uani 1 1 d . . . . .
H9 H 0.7470 0.5223 0.4631 0.054 Uiso 1 1 calc R U . . .
C10 C 0.6764(3) 0.5897(3) 0.4901(3) 0.0460(13) Uani 1 1 d . . . . .
C11 C 0.6288(3) 0.6334(3) 0.4689(3) 0.0450(13) Uani 1 1 d . . . . .
H11 H 0.6032 0.6594 0.4968 0.054 Uiso 1 1 calc R U . . .
C12 C 0.6194(2) 0.6382(3) 0.4046(3) 0.0389(11) Uani 1 1 d . . . . .
C13 C 0.5700(2) 0.6833(3) 0.3757(3) 0.0380(11) Uani 1 1 d . . . . .
C14 C 0.4664(3) 0.8144(3) 0.3961(2) 0.0385(11) Uani 1 1 d . . . . .
C15 C 0.4231(2) 0.8478(3) 0.3507(2) 0.0393(11) Uani 1 1 d . . . . .
C16 C 0.3906(3) 0.9074(3) 0.3617(3) 0.0461(13) Uani 1 1 d . . . . .
H16 H 0.3931 0.9286 0.4009 0.055 Uiso 1 1 calc R U . . .
C17 C 0.3537(3) 0.9354(3) 0.3131(3) 0.0504(14) Uani 1 1 d . . . . .
H17 H 0.3315 0.9766 0.3191 0.061 Uiso 1 1 calc R U . . .
C18 C 0.3496(3) 0.9044(3) 0.2578(3) 0.0554(15) Uani 1 1 d . . . . .
H18 H 0.3235 0.9226 0.2253 0.066 Uiso 1 1 calc R U . . .
C19 C 0.3848(3) 0.8448(3) 0.2494(3) 0.0480(13) Uani 1 1 d . . . . .
H19 H 0.3834 0.8236 0.2102 0.058 Uiso 1 1 calc R U . . .
C20 C 0.5166(6) 0.4806(6) 0.3308(5) 0.103(2) Uani 1 1 d . U . . .
H20 H 0.5369 0.4805 0.3705 0.123 Uiso 1 1 calc R U . . .
C21 C 0.4665(5) 0.4455(5) 0.3227(5) 0.097(2) Uani 1 1 d . U . . .
H21 H 0.4484 0.4217 0.3567 0.116 Uiso 1 1 calc R U . . .
C22 C 0.4352(4) 0.4399(4) 0.2628(5) 0.0799(19) Uani 1 1 d . U . . .
H22 H 0.3981 0.4116 0.2562 0.096 Uiso 1 1 calc R U . . .
C23 C 0.4620(3) 0.4778(3) 0.2155(3) 0.0488(13) Uani 1 1 d . U . . .
H23 H 0.4437 0.4774 0.1750 0.059 Uiso 1 1 calc R U . . .
C24 C 0.5147(3) 0.5148(3) 0.2298(3) 0.0473(12) Uani 1 1 d . U . . .
C25 C 0.5474(3) 0.5539(3) 0.1800(3) 0.0440(13) Uani 1 1 d . . . . .
C26 C 0.6706(2) 0.6688(2) 0.1691(3) 0.0383(11) Uani 1 1 d . . . . .
C27 C 0.7095(2) 0.7085(2) 0.1255(2) 0.0365(11) Uani 1 1 d . . . . .
C28 C 0.7076(3) 0.7066(3) 0.0613(3) 0.0437(12) Uani 1 1 d . . . . .
H28 H 0.6788 0.6773 0.0396 0.052 Uiso 1 1 calc R U . . .
C29 C 0.7500 0.7500 0.0304(4) 0.0437(17) Uani 1 2 d S T P . .
C30 C 0.3914(6) 0.7007(5) -0.0030(5) 0.096(3) Uani 1 1 d . . . . .
H30A H 0.3969 0.7064 -0.0477 0.116 Uiso 1 1 calc R U . . .
H30B H 0.4167 0.7350 0.0189 0.116 Uiso 1 1 calc R U . . .
H30C H 0.3442 0.7045 0.0078 0.116 Uiso 1 1 calc R U . . .
C31 C 0.2554(7) 0.3595(8) 0.1711(7) 0.109(3) Uani 0.75 1 d . U P . .
H31A H 0.3022 0.3534 0.1597 0.163 Uiso 0.75 1 calc R U P . .
H31B H 0.2331 0.3864 0.1396 0.163 Uiso 0.75 1 calc R U P . .
H31C H 0.2337 0.3160 0.1740 0.163 Uiso 0.75 1 calc R U P . .
C32 C 0.2515(4) 0.3924(6) 0.2294(5) 0.069(2) Uani 0.75 1 d . U P . .
C33 C 0.2500 0.7500 0.1042(11) 0.135(9) Uani 0.75 2 d S T P . .
C34 C 0.2500 0.7500 0.1714(11) 0.076(4) Uani 0.75 2 d S T P . .

loop_
_atom_site_aniso_label
_atom_site_aniso_U_11
_atom_site_aniso_U_22
_atom_site_aniso_U_33
_atom_site_aniso_U_23
_atom_site_aniso_U_13
_atom_site_aniso_U_12
Fe1 0.0441(5) 0.0367(4) 0.0350(5) 0.0008(3) 0.0001(3) -0.0004(3)
Fe2 0.0375(10) 0.0389(10) 0.0338(10) 0.0007(6) -0.0008(6) -0.0052(6)
Fe3 0.0321(5) 0.0321(5) 0.0346(8) 0.000 0.000 0.000
Cl1 0.0790(11) 0.0687(10) 0.0465(9) 0.0091(7) 0.0016(7) 0.0238(8)
Cl2 0.0826(17) 0.0870(17) 0.0358(11) 0.000 0.000 -0.0196(13)
Cl3 0.0697(10) 0.0572(9) 0.0509(9) -0.0022(7) -0.0131(7) -0.0157(7)
Cl4 0.155(4) 0.116(3) 0.050(2) 0.006(2) 0.011(2) 0.016(3)
O8 0.187(12) 0.155(11) 0.091(8) 0.027(8) -0.006(9) 0.027(10)
O9 0.152(9) 0.163(10) 0.055(6) -0.007(6) 0.016(6) -0.026(8)
Cl5 0.146(5) 0.191(6) 0.098(4) -0.064(4) 0.039(4) -0.044(4)
O12 0.165(11) 0.194(11) 0.104(9) -0.016(9) 0.052(9) -0.026(10)
O14 0.085(4) 0.083(4) 0.084(4) 0.000(2) -0.005(2) -0.007(2)
O1 0.053(2) 0.040(2) 0.039(2) 0.0057(15) -0.0051(16) 0.0056(17)
O2 0.048(2) 0.0423(19) 0.0358(19) 0.0011(15) 0.0040(16) 0.0047(16)
O3 0.0378(19) 0.041(2) 0.0374(19) 0.0039(15) 0.0020(15) -0.0065(15)
O4 0.118(5) 0.067(3) 0.079(4) 0.000(3) -0.037(3) -0.036(3)
O5 0.130(5) 0.089(4) 0.063(3) 0.016(3) -0.033(3) -0.010(4)
O6 0.086(4) 0.087(4) 0.063(3) -0.014(3) 0.000(3) 0.005(3)
O7 0.071(3) 0.086(4) 0.068(3) 0.000(3) -0.003(3) -0.026(3)
O10 0.192(7) 0.225(8) 0.163(7) -0.069(6) 0.023(6) -0.056(7)
O11 0.172(5) 0.189(6) 0.084(4) -0.021(4) 0.024(4) -0.016(5)
O15 0.069(3) 0.061(3) 0.046(2) -0.004(2) -0.001(2) -0.008(2)
O16 0.075(10) 0.056(8) 0.081(10) 0.000 0.000 -0.012(6)
C35 0.075(10) 0.054(9) 0.079(11) -0.001(4) -0.001(4) -0.007(7)
N1 0.051(3) 0.039(2) 0.041(3) -0.0043(19) 0.004(2) -0.0009(19)
N2 0.054(3) 0.045(3) 0.042(3) 0.004(2) 0.001(2) 0.019(2)
N3 0.045(2) 0.037(2) 0.035(2) -0.0001(18) 0.0030(18) 0.0029(19)
N4 0.045(2) 0.037(2) 0.039(2) 0.0016(18) 0.0052(19) 0.0061(18)
N5 0.033(2) 0.036(2) 0.047(3) 0.0064(18) 0.0023(18) 0.0028(17)
N6 0.039(2) 0.043(2) 0.038(2) 0.0014(19) -0.0059(18) 0.0064(19)
N7 0.039(2) 0.041(2) 0.038(2) -0.0003(19) -0.0055(18) 0.0050(18)
N8 0.058(3) 0.053(3) 0.044(3) -0.006(2) -0.003(2) 0.022(2)
N9 0.037(2) 0.050(3) 0.040(2) 0.002(2) -0.0032(19) 0.0063(19)
N10 0.085(4) 0.088(4) 0.070(4) -0.022(3) -0.008(3) 0.024(3)
N11 0.047(3) 0.051(3) 0.060(3) 0.002(2) 0.000(2) -0.014(2)
N12 0.036(2) 0.037(2) 0.059(3) -0.003(2) 0.005(2) -0.0056(18)
N13 0.037(2) 0.040(2) 0.055(3) -0.005(2) 0.003(2) -0.0054(19)
N14 0.027(3) 0.030(3) 0.042(3) 0.000 0.000 -0.002(2)
N15 0.073(5) 0.145(7) 0.097(6) -0.047(6) 0.024(5) -0.032(5)
N16 0.096(12) 0.115(13) 0.107(13) 0.000 0.000 -0.032(10)
C1 0.065(4) 0.049(3) 0.043(3) -0.004(3) 0.004(3) 0.001(3)
C2 0.074(4) 0.045(3) 0.051(4) -0.008(3) 0.020(3) 0.002(3)
C3 0.063(4) 0.044(3) 0.066(4) -0.002(3) 0.019(3) 0.006(3)
C4 0.056(3) 0.040(3) 0.051(3) 0.003(3) 0.011(3) 0.003(3)
C5 0.044(3) 0.035(3) 0.046(3) 0.003(2) 0.006(2) -0.002(2)
C6 0.043(3) 0.031(2) 0.044(3) 0.000(2) 0.005(2) 0.002(2)
C7 0.040(3) 0.034(2) 0.045(3) 0.004(2) -0.002(2) 0.000(2)
C8 0.036(3) 0.033(2) 0.045(3) 0.003(2) 0.004(2) -0.002(2)
C9 0.045(3) 0.038(3) 0.052(3) 0.005(2) 0.003(2) 0.007(2)
C10 0.048(3) 0.045(3) 0.045(3) 0.008(2) 0.004(2) 0.000(2)
C11 0.044(3) 0.043(3) 0.047(3) 0.002(2) 0.006(2) 0.005(2)
C12 0.033(2) 0.033(2) 0.051(3) 0.006(2) 0.001(2) -0.001(2)
C13 0.035(2) 0.037(3) 0.043(3) 0.003(2) 0.006(2) -0.001(2)
C14 0.038(3) 0.039(3) 0.039(3) 0.000(2) 0.003(2) 0.005(2)
C15 0.031(2) 0.047(3) 0.040(3) 0.004(2) 0.000(2) 0.004(2)
C16 0.046(3) 0.045(3) 0.047(3) 0.001(2) -0.001(2) 0.011(2)
C17 0.038(3) 0.053(3) 0.060(4) 0.002(3) 0.000(3) 0.010(2)
C18 0.043(3) 0.064(4) 0.059(4) 0.013(3) -0.007(3) 0.007(3)
C19 0.042(3) 0.059(3) 0.043(3) 0.002(3) -0.003(2) 0.009(3)
C20 0.110(5) 0.125(5) 0.073(4) -0.006(4) 0.006(4) 0.043(5)
C21 0.101(5) 0.103(5) 0.087(4) 0.034(4) 0.045(4) 0.034(4)
C22 0.058(4) 0.066(4) 0.115(5) 0.017(4) 0.024(4) -0.003(3)
C23 0.034(2) 0.041(3) 0.071(3) 0.003(2) 0.007(2) -0.005(2)
C24 0.044(3) 0.045(3) 0.053(3) -0.005(2) -0.001(2) 0.001(2)
C25 0.032(3) 0.033(3) 0.067(4) -0.005(2) 0.002(2) -0.005(2)
C26 0.034(2) 0.031(2) 0.051(3) 0.000(2) 0.005(2) -0.0009(19)
C27 0.032(2) 0.038(3) 0.039(3) -0.004(2) 0.000(2) 0.002(2)
C28 0.044(3) 0.044(3) 0.044(3) -0.006(2) -0.005(2) -0.005(2)
C29 0.044(4) 0.048(4) 0.039(4) 0.000 0.000 0.002(3)
C30 0.109(7) 0.095(7) 0.085(6) -0.010(5) -0.018(5) 0.000(6)
C31 0.091(6) 0.143(8) 0.093(7) -0.052(6) 0.006(6) -0.011(6)
C32 0.034(3) 0.103(6) 0.069(5) -0.053(4) 0.016(3) -0.021(4)
C33 0.16(2) 0.16(2) 0.084(15) 0.000 0.000 0.014(19)
C34 0.041(7) 0.072(9) 0.115(14) 0.000 0.000 0.002(6)

loop_
_atom_type_symbol
_atom_type_description
_atom_type_scat_dispersion_real
_atom_type_scat_dispersion_imag
_atom_type_scat_source
C C 0.0033 0.0016 'International Tables Vol C Tables 4.2.6.8 and 6.1.1.4'
H H 0.0000 0.0000 'International Tables Vol C Tables 4.2.6.8 and 6.1.1.4'
Cl Cl 0.1484 0.1585 'International Tables Vol C Tables 4.2.6.8 and 6.1.1.4'
Fe Fe 0.3463 0.8444 'International Tables Vol C Tables 4.2.6.8 and 6.1.1.4'
N N 0.0061 0.0033 'International Tables Vol C Tables 4.2.6.8 and 6.1.1.4'
O O 0.0106 0.0060 'International Tables Vol C Tables 4.2.6.8 and 6.1.1.4'

loop_
_geom_angle_atom_site_label_1
_geom_angle_atom_site_label_2
_geom_angle_atom_site_label_3
_geom_angle
_geom_angle_site_symmetry_1
_geom_angle_site_symmetry_3
O1 Fe1 O2 98.74(16) . 8_756
O1 Fe1 N1 149.74(17) . .
O1 Fe1 N3 75.45(16) . .
O1 Fe1 N7 113.76(17) . 8_756
O1 Fe1 N9 89.97(17) . 8_756
O2 Fe1 N1 91.57(17) 8_756 .
O2 Fe1 N3 109.68(17) 8_756 .
O2 Fe1 N7 75.33(16) 8_756 8_756
O2 Fe1 N9 149.47(17) 8_756 8_756
N3 Fe1 N1 74.29(18) . .
N3 Fe1 N9 100.82(18) . 8_756
N7 Fe1 N1 96.34(18) 8_756 .
N7 Fe1 N3 169.23(18) 8_756 .
N7 Fe1 N9 74.38(17) 8_756 8_756
N9 Fe1 N1 95.44(18) 8_756 .
O1 Fe2 N10 99.5(2) . .
O2 Fe2 O1 154.21(16) . .
O2 Fe2 N10 87.43(19) . .
O3 Fe2 O1 91.71(15) . .
O3 Fe2 O2 93.16(15) . .
O3 Fe2 N10 152.7(2) . .
N5 Fe2 O1 76.45(16) . .
N5 Fe2 O2 78.14(16) . .
N5 Fe2 O3 110.81(17) . .
N5 Fe2 N10 96.0(2) . .
N12 Fe2 O1 104.83(18) . .
N12 Fe2 O2 100.95(18) . .
N12 Fe2 O3 77.74(17) . .
N12 Fe2 N5 171.4(2) . .
N12 Fe2 N10 75.4(2) . .
O3 Fe3 O3 152.4(2) 3_665 .
O3 Fe3 O3 93.27(5) 8_756 .
O3 Fe3 O3 93.27(5) 6_576 .
O3 Fe3 O3 93.27(5) 3_665 8_756
O3 Fe3 O3 93.27(5) 3_665 6_576
O3 Fe3 O3 152.4(2) 8_756 6_576
O3 Fe3 N14 103.82(10) 8_756 .
O3 Fe3 N14 76.18(10) 3_665 .
O3 Fe3 N14 103.82(10) 6_576 .
O3 Fe3 N14 76.18(10) . .
O3 Fe3 N14 103.82(10) 3_665 6_576
O3 Fe3 N14 76.18(10) 8_756 6_576
O3 Fe3 N14 76.18(10) 6_576 6_576
O3 Fe3 N14 103.82(10) . 6_576
N14 Fe3 N14 180.0 6_576 .
O4 Cl3 O6 108.6(4) . .
O4 Cl3 O7 109.0(4) . .
O5 Cl3 O4 110.3(4) . .
O5 Cl3 O6 110.4(4) . .
O5 Cl3 O7 110.6(4) . .
O7 Cl3 O6 108.0(3) . .
O8 Cl4 O10 113.4(9) . .
O9 Cl4 O8 113.1(9) . .
O9 Cl4 O10 104.8(9) . .
O11 Cl4 O8 123.3(8) . .
O11 Cl4 O9 110.3(9) . .
O11 Cl4 O10 88.1(7) . .
O12 Cl5 O14 102.6(13) . .
O12 Cl5 O11 101.1(13) . .
O10 Cl5 O12 103.5(12) . .
O10 Cl5 O14 117.4(11) . .
O10 Cl5 O11 96.2(9) . .
O11 Cl5 O14 132.1(7) . .
Fe1 O1 Fe2 133.32(19) . .
C7 O1 Fe1 115.0(3) . .
C7 O1 Fe2 110.8(3) . .
Fe1 O2 Fe2 135.81(19) 6_576 .
C13 O2 Fe1 113.9(3) . 6_576
C13 O2 Fe2 110.1(3) . .
Fe3 O3 Fe2 135.94(19) . .
C26 O3 Fe2 105.4(3) . .
C26 O3 Fe3 118.4(3) . .
C35 O16 C35 111(4) . 3_655
C1 N1 Fe1 125.1(4) . .
C1 N1 C5 118.4(5) . .
C5 N1 Fe1 116.3(4) . .
N4 N3 Fe1 118.6(3) . .
C6 N3 Fe1 123.0(4) . .
C6 N3 N4 118.4(4) . .
C7 N4 N3 107.6(4) . .
C8 N5 Fe2 121.2(4) . .
C12 N5 Fe2 119.2(4) . .
C12 N5 C8 119.2(5) . .
C13 N6 N7 107.2(4) . .
N6 N7 Fe1 118.1(3) . 6_576
C14 N7 Fe1 123.2(4) . 6_576
C14 N7 N6 118.1(4) . .
C15 N9 Fe1 115.8(3) . 6_576
C19 N9 Fe1 125.1(4) . 6_576
C19 N9 C15 118.6(5) . .
C20 N10 Fe2 137.4(7) . .
C24 N10 Fe2 106.9(5) . .
C24 N10 C20 115.6(8) . .
N13 N12 Fe2 119.5(3) . .
C25 N12 Fe2 125.0(4) . .
C25 N12 N13 115.4(5) . .
C26 N13 N12 110.5(5) . .
C27 N14 Fe3 118.9(3) 3_665 .
C27 N14 Fe3 118.9(3) . .
C27 N14 C27 122.3(7) . 3_665
N1 C1 C2 123.4(6) . .
C1 C2 C3 119.0(6) . .
C2 C3 C4 118.5(6) . .
C5 C4 C3 118.4(6) . .
N1 C5 C4 122.3(5) . .
N1 C5 C6 113.8(5) . .
C4 C5 C6 123.8(5) . .
N2 C6 N3 125.2(5) . .
N2 C6 C5 122.3(5) . .
N3 C6 C5 112.5(5) . .
O1 C7 C8 116.2(4) . .
N4 C7 O1 123.4(5) . .
N4 C7 C8 120.4(5) . .
N5 C8 C7 114.0(5) . .
N5 C8 C9 122.7(5) . .
C9 C8 C7 123.3(5) . .
C8 C9 C10 117.6(5) . .
C9 C10 Cl1 119.4(5) . .
C11 C10 Cl1 119.9(5) . .
C11 C10 C9 120.7(6) . .
C10 C11 C12 117.7(5) . .
N5 C12 C11 122.0(5) . .
N5 C12 C13 114.7(5) . .
C11 C12 C13 123.2(5) . .
O2 C13 C12 116.8(5) . .
N6 C13 O2 124.6(5) . .
N6 C13 C12 118.5(5) . .
N7 C14 C15 112.2(5) . .
N8 C14 N7 125.1(5) . .
N8 C14 C15 122.7(5) . .
N9 C15 C14 113.8(5) . .
N9 C15 C16 122.1(5) . .
C16 C15 C14 124.0(5) . .
C15 C16 C17 117.9(5) . .
C18 C17 C16 120.6(6) . .
C17 C18 C19 118.6(6) . .
N9 C19 C18 122.2(6) . .
C21 C20 N10 123.2(11) . .
C20 C21 C22 121.7(9) . .
C23 C22 C21 116.7(8) . .
C24 C23 C22 116.5(7) . .
N10 C24 C25 115.1(6) . .
C23 C24 N10 126.2(7) . .
C23 C24 C25 118.6(6) . .
N11 C25 N12 122.7(6) . .
N11 C25 C24 120.1(5) . .
N12 C25 C24 117.2(6) . .
O3 C26 C27 115.6(4) . .
N13 C26 O3 125.4(5) . .
N13 C26 C27 119.0(5) . .
N14 C27 C26 111.0(5) . .
N14 C27 C28 121.1(5) . .
C28 C27 C26 128.0(5) . .
C27 C28 C29 116.4(5) . .
C28 C29 Cl2 118.7(4) . .
C28 C29 Cl2 118.7(4) 3_665 .
C28 C29 C28 122.7(7) 3_665 .
N15 C32 C31 173.7(15) . .
N16 C34 C33 180.0 . .

loop_
_geom_bond_atom_site_label_1
_geom_bond_atom_site_label_2
_geom_bond_distance
_geom_bond_site_symmetry_2
Fe1 O1 1.991(4) .
Fe1 O2 2.002(4) 8_756
Fe1 N1 2.157(5) .
Fe1 N3 2.030(5) .
Fe1 N7 2.022(5) 8_756
Fe1 N9 2.154(5) 8_756
Fe2 O1 2.241(4) .
Fe2 O2 2.222(4) .
Fe2 O3 2.171(4) .
Fe2 N5 1.956(5) .
Fe2 N10 2.408(9) .
Fe2 N12 1.887(5) .
Fe3 O3 2.013(3) 6_576
Fe3 O3 2.013(3) .
Fe3 O3 2.013(4) 3_665
Fe3 O3 2.013(3) 8_756
Fe3 N14 2.051(6) .
Fe3 N14 2.051(6) 6_576
Cl1 C10 1.722(6) .
Cl2 C29 1.719(8) .
Cl3 O4 1.420(5) .
Cl3 O5 1.415(6) .
Cl3 O6 1.452(5) .
Cl3 O7 1.434(6) .
Cl4 O8 1.63(2) .
Cl4 O9 1.446(15) .
Cl4 O10 1.797(16) .
Cl4 O11 1.347(10) .
Cl5 O12 1.45(2) .
Cl5 O14 1.759(17) .
Cl5 O10 1.366(13) .
Cl5 O11 1.595(14) .
O1 C7 1.325(7) .
O2 Fe1 2.002(4) 6_576
O2 C13 1.303(7) .
O3 C26 1.311(7) .
O15 C30 1.462(11) .
O16 C35 1.07(3) 3_655
O16 C35 1.07(3) .
N1 C1 1.336(8) .
N1 C5 1.348(8) .
N2 C6 1.314(7) .
N3 N4 1.402(6) .
N3 C6 1.314(7) .
N4 C7 1.297(7) .
N5 C8 1.342(7) .
N5 C12 1.334(7) .
N6 N7 1.399(6) .
N6 C13 1.290(7) .
N7 Fe1 2.022(5) 6_576
N7 C14 1.317(7) .
N8 C14 1.296(7) .
N9 Fe1 2.154(5) 6_576
N9 C15 1.360(7) .
N9 C19 1.342(7) .
N10 C20 1.363(14) .
N10 C24 1.346(9) .
N11 C25 1.304(8) .
N12 N13 1.393(7) .
N12 C25 1.310(7) .
N13 C26 1.297(7) .
N14 C27 1.332(6) 3_665
N14 C27 1.332(6) .
N15 C32 1.106(13) .
N16 C34 1.12(2) .
C1 C2 1.368(9) .
C2 C3 1.387(10) .
C3 C4 1.410(9) .
C4 C5 1.384(8) .
C5 C6 1.482(8) .
C7 C8 1.475(8) .
C8 C9 1.385(8) .
C9 C10 1.389(8) .
C10 C11 1.377(8) .
C11 C12 1.408(8) .
C12 C13 1.483(7) .
C14 C15 1.474(7) .
C15 C16 1.386(8) .
C16 C17 1.406(8) .
C17 C18 1.351(10) .
C18 C19 1.405(9) .
C20 C21 1.243(15) .
C21 C22 1.445(15) .
C22 C23 1.385(10) .
C23 C24 1.333(8) .
C24 C25 1.486(8) .
C26 C27 1.464(7) .
C27 C28 1.389(8) .
C28 C29 1.391(7) .
C29 C28 1.391(7) 3_665
C31 C32 1.426(15) .
C33 C34 1.46(3) .
